data_2004641
loop_
_publ_author_name
'Al-Arfaj, A. R.'
'Hussain, M. S.'
'Isab, A. A.'
'Akhtar, M. N.'

_publ_section_title
;
 Bromo[tris(2-cyanoethyl)phosphine]gold(I), [(CEP)AuBr]
;
_journal_issue 3
_journal_name_full 'Acta Crystallographica Section C'
_journal_page_first 550
_journal_page_last 553
_journal_paper_doi 10.1107/S0108270195009814
_journal_volume 52
_journal_year 1996
_chemical_formula_iupac '[Au1 Br1 (C9 H12 N3 P1)]'
_chemical_formula_sum 'C9 H12 Au Br N3 P'
_chemical_formula_weight 470.06
_space_group_IT_number 14
_symmetry_cell_setting monoclinic
_symmetry_space_group_name_Hall '-P 2ybc'
_symmetry_space_group_name_H-M 'P 1 21/c 1'
_atom_type_scat_source 'Cromer (1974) and IntTabIV Table 2.2B'
_cell_angle_alpha 90.
_cell_angle_beta 100.03(3)
_cell_angle_gamma 90.
_cell_formula_units_Z 4
_cell_length_a 8.725(2)
_cell_length_b 7.891(3)
_cell_length_c 19.127(3)
_cell_measurement_reflns_used 25
_cell_measurement_temperature 296(2)
_cell_measurement_theta_max 30.00
_cell_measurement_theta_min 2.37
_cell_volume 1296.7(6)
_diffrn_measurement_device 'Enraf-Nonius CAD-4'
_diffrn_measurement_method \w/2\q
_diffrn_radiation_type MoK\a
_diffrn_radiation_wavelength 0.71073
_diffrn_reflns_av_R_equivalents 0.0411
_diffrn_reflns_limit_h_max 12
_diffrn_reflns_limit_h_min 0
_diffrn_reflns_limit_k_max 11
_diffrn_reflns_limit_k_min 0
_diffrn_reflns_limit_l_max 26
_diffrn_reflns_limit_l_min -26
_diffrn_reflns_number 3883
_diffrn_reflns_theta_max 30.0
_diffrn_standards_decay_% none
_diffrn_standards_interval_count 97
_diffrn_standards_number 3
_exptl_absorpt_coefficient_mu 14.52
_exptl_absorpt_correction_T_max 0.908
_exptl_absorpt_correction_T_min 0.308
_exptl_absorpt_correction_type 'empirical via \y scans (SDP; Frenz, 1991)'
_exptl_crystal_colour colorless
_exptl_crystal_density_diffrn 2.408
_exptl_crystal_density_method none
_exptl_crystal_description plate
_exptl_crystal_size_max 0.95
_exptl_crystal_size_mid 0.85
_exptl_crystal_size_min 0.45
_refine_diff_density_max 1.12
_refine_diff_density_min -0.88
_refine_ls_extinction_method none
_refine_ls_goodness_of_fit_obs 1.001
_refine_ls_hydrogen_treatment noref
_refine_ls_number_parameters 136
_refine_ls_number_reflns 2372
_refine_ls_R_factor_obs 0.0384
_refine_ls_shift/esd_max 0.004
_refine_ls_structure_factor_coef Fsqd
_refine_ls_weighting_scheme
;
w = 1/[\s^2^(F~o~^2^) + (0.2275P)^2^ + 8.12P] where P =
[max(F~o~^2^,0) + 2F~c~^2^]/3
;
_refine_ls_wR_factor_obs 0.0421
_reflns_number_observed 2372
_reflns_number_total 3776
_reflns_observed_criterion F~o~^2^>2\s(F~o~^2^)
_cod_data_source_file mu1183.cif
_cod_data_source_block mu1183a
_cod_original_sg_symbol_H-M 'P 21/c'
_cod_database_code 2004641

loop_
_symmetry_equiv_pos_as_xyz
x,y,z
x,1/2-y,1/2+z
-x,-y,-z
-x,1/2+y,1/2-z

loop_
_atom_site_aniso_label
_atom_site_aniso_U_11
_atom_site_aniso_U_22
_atom_site_aniso_U_33
_atom_site_aniso_U_12
_atom_site_aniso_U_13
_atom_site_aniso_U_23
Au .0280(10) .0410(10) .0200(10) .0010(10) .0040(10) -.0030(10)
Br .0280(10) .0680(10) .0320(10) .0040(10) .0040(10) -.0040(10)
P .031(2) .032(2) .013(2) .000(2) .004(2) .002(2)
N(1) .044(10) .042(11) .068(11) -.009(8) .002(10) .007(9)
N(2) .067(12) .090(9) .057(12) -.039(12) .014(12) .017(9)
N(3) .082(18) .070(16) .047(14) .020(11) .022(13) .014(11)
C(1) .034(8) .042(9) .005(7) .002(7) -.003(5) .000(7)
C(2) .045(11) .033(9) .049(14) .004(8) .004(9) .008(9)
C(3) .042(11) .058(13) .053(14) -.007(10) .014(10) .000(12)
C(4) .037(10) .046(11) .037(12) -.003(8) -.007(8) .001(9)
C(5) .059(13) .069(14) .020(10) -.017(11) -.001(8) .025(10)
C(6) .042(11) .079(12) .024(10) -.022(11) .028(10) -.007(11)
C(7) .031(9) .046(11) .044(12) -.003(8) -.009(8) .011(10)
C(8) .033(9) .046(10) .038(11) .007(7) .018(7) -.025(9)
C(9) .051(11) .048(10) .005(7) -.008(8) .003(7) .003(7)

loop_
_atom_site_label
_atom_site_fract_x
_atom_site_fract_y
_atom_site_fract_z
_atom_site_U_iso_or_equiv
Au 0.4587(1) 0.2585(1) 0.0938(1) 0.029(1)
Br 0.1871(2) 0.3313(3) 0.0623(1) 0.043(1)
P 0.7060(5) 0.1787(6) 0.1265(2) 0.025(1)
N(1) 1.006(3) 0.752(2) 0.1637(15) 0.056(6)
N(2) 0.360(3) 0.064(5) 0.2402(13) 0.068(7)
N(3) .519(3) 0.233(3) -0.0816(14) 0.065(7)
C(1) 0.838(2) 0.346(2) 0.1594(8) 0.028(3)
C(2) 0.811(2) 0.518(3) 0.1195(12) 0.043(5)
C(3) 0.924(3) 0.645(3) 0.1416(13) 0.050(5)
C(4) 0.732(2) 0.028(3) 0.2006(11) 0.042(5)
C(5) 0.660(3) 0.086(3) 0.2637(11) 0.050(6)
C(6) 0.500(3) 0.071(4) 0.2525(11) 0.056(6)
C(7) 0.786(2) 0.070(3) 0.0588(1) 0.042(5)
C(8) 0.791(2) 0.149(3) -0.0111(11) 0.038(4)
C(9) 0.638(2) 0.199(3) -0.0495(9) 0.035(4)
H(11) .8840 .3651 .2077 ?
H(12) .9407 .3086 .1566 ?
H(21) .7131 .5609 .1261 ?
H(22) .8097 .4973 .0705 ?
H(41) .6853 -.0765 .1839 ?
H(42) .8403 .0117 .2163 ?
H(51) .7019 .0185 .3037 ?
H(52) .6865 .2011 .2732 ?
H(71) .7281 -.0315 .0493 ?
H(72) .8907 .0438 .0789 ?
H(81) .8548 .2474 -.0037 ?
H(82) .8355 .0703 -.0393 ?

loop_
_geom_angle_atom_site_label_1
_geom_angle_atom_site_label_2
_geom_angle_atom_site_label_3
_geom_angle
_geom_angle_publ_flag
P Au Br 176.70(10) yes
C(7) P C(1) 107.2(8) yes
C(7) P C(4) 103.7(9) yes
C(1) P C(4) 102.8(8) yes
C(7) P Au 114.4(6) yes
C(1) P Au 115.0(6) yes
C(4) P Au 112.5(6) yes
N(1) C(3) C(2) 173(3) yes
C(2) C(1) P 116.0(10) yes
C(5) C(4) P 114(2) yes
C(8) C(7) P 122(2) yes
C(6) C(5) C(4) 114(2) yes
C(3) C(2) C(1) 116(2) yes
C(9) C(8) C(7) 114(2) yes
N(2) C(6) C(5) 177(3) yes
N(3) C(9) C(8) 178(2) yes
P C(2) N(3) 95.5(8) yes
P C(5) N(2) 99.2(7) yes

loop_
_geom_bond_atom_site_label_1
_geom_bond_atom_site_label_2
_geom_bond_distance
_geom_bond_publ_flag
Au P 2.230(4) yes
P C(1) 1.79(2) yes
P C(4) 1.83(2) yes
P C(7) 1.79(2) yes
C(1) C(2) 1.56(3) yes
C(2) C(3) 1.42(3) yes
C(7) C(8) 1.48(2) yes
Au Br 2.410(2) yes
N(1) C(3) 1.14(3) yes
N(2) C(6) 1.21(3) yes
N(3) C(9) 1.15(3) yes
C(4) C(5) 1.52(3) yes
C(5) C(6) 1.38(3) yes
C(8) C(9) 1.46(3) yes

loop_
_geom_contact_atom_site_label_1
_geom_contact_atom_site_label_2
_geom_contact_distance
_geom_contact_publ_flag
Au N(2) 3.43(7) yes
Au N(3) 3.49(5) yes
Au C(6) 3.34(4) yes
Au C(9) 3.42(3) yes
